data_7709858
loop_
_publ_author_name
'Alcaide, Mar\'ia M.'
'S\'anchez, Pr\'axedes'
'\'Alvarez, Eleuterio'
'Maya, Celia'
'L\'opez-Serrano, Joaqu\'in'
'Peloso, Riccardo'

_publ_section_title
;
 Electrophilic activation of alkynes promoted by a cationic alkylidene
 complex of Pt(ii)
;
_journal_name_full 'Dalton Transactions'
_journal_paper_doi 10.1039/D2DT00811D
_journal_year 2022
_chemical_formula_moiety 'C34 H53 P2 Pt, B F4, C H2 Cl2'
_chemical_formula_sum 'C35 H55 B Cl2 F4 P2 Pt'
_chemical_formula_weight 890.53
_space_group_crystal_system triclinic
_space_group_IT_number 2
_space_group_name_Hall '-P 1'
_space_group_name_H-M_alt 'P -1'
_atom_sites_solution_hydrogens mixed
_audit_creation_method SHELXL-2016/6
_audit_update_record
;
2021-12-06 deposited with the CCDC.	2022-03-18 downloaded from the CCDC.
;
_cell_angle_alpha 80.709(5)
_cell_angle_beta 86.185(5)
_cell_angle_gamma 68.498(4)
_cell_formula_units_Z 2
_cell_length_a 11.6490(13)
_cell_length_b 12.4817(13)
_cell_length_c 14.4148(15)
_cell_measurement_reflns_used 9921
_cell_measurement_temperature 193(2)
_cell_measurement_theta_max 29.24
_cell_measurement_theta_min 2.35
_cell_volume 1924.4(4)
_computing_cell_refinement 'Bruker SAINT'
_computing_data_collection 'Bruker APEX2'
_computing_data_reduction 'Bruker SAINT'
_computing_molecular_graphics 'Bruker SHELXTL'
_computing_publication_material 'Bruker SHELXTL'
_computing_structure_refinement 'SHELXL-2016/6 (Sheldrick, 2016)'
_computing_structure_solution 'SHELXS-97 (Sheldrick, 2008)'
_diffrn_ambient_temperature 193(2)
_diffrn_detector_area_resol_mean 8.26
_diffrn_measured_fraction_theta_full 0.999
_diffrn_measured_fraction_theta_max 0.999
_diffrn_measurement_device_type
;
 Bruker-Nonius X8kappa APEX II CCD area detector
;
_diffrn_measurement_method 'phi and omega scans with narrow frames'
_diffrn_radiation_monochromator graphite
_diffrn_radiation_source 'fine-focus sealed tube'
_diffrn_radiation_type MoK\a
_diffrn_radiation_wavelength 0.71073
_diffrn_reflns_av_R_equivalents 0.0297
_diffrn_reflns_av_unetI/netI 0.0250
_diffrn_reflns_Laue_measured_fraction_full 0.999
_diffrn_reflns_Laue_measured_fraction_max 0.999
_diffrn_reflns_limit_h_max 13
_diffrn_reflns_limit_h_min -13
_diffrn_reflns_limit_k_max 14
_diffrn_reflns_limit_k_min -14
_diffrn_reflns_limit_l_max 16
_diffrn_reflns_limit_l_min -17
_diffrn_reflns_number 27700
_diffrn_reflns_point_group_measured_fraction_full 0.999
_diffrn_reflns_point_group_measured_fraction_max 0.999
_diffrn_reflns_theta_full 25.242
_diffrn_reflns_theta_max 25.248
_diffrn_reflns_theta_min 2.066
_exptl_absorpt_coefficient_mu 3.910
_exptl_absorpt_correction_T_max 0.7461
_exptl_absorpt_correction_T_min 0.5324
_exptl_absorpt_correction_type multi-scan
_exptl_absorpt_process_details
;
program SADABS, Bruker (2001).
;
_exptl_crystal_colour colourless
_exptl_crystal_density_diffrn 1.537
_exptl_crystal_description plate
_exptl_crystal_F_000 896
_exptl_crystal_size_max 0.250
_exptl_crystal_size_mid 0.150
_exptl_crystal_size_min 0.050
_refine_diff_density_max 0.884
_refine_diff_density_min -0.552
_refine_diff_density_rms 0.072
_refine_ls_extinction_method none
_refine_ls_goodness_of_fit_ref 1.039
_refine_ls_hydrogen_treatment constr
_refine_ls_matrix_type full
_refine_ls_number_parameters 419
_refine_ls_number_reflns 6948
_refine_ls_number_restraints 36
_refine_ls_restrained_S_all 1.142
_refine_ls_R_factor_all 0.0225
_refine_ls_R_factor_gt 0.0202
_refine_ls_shift/su_max 0.002
_refine_ls_shift/su_mean 0.000
_refine_ls_structure_factor_coef Fsqd
_refine_ls_weighting_details 'w=1/[\s^2^(Fo^2^)+(0.0304P)^2^+0.8088P] where P=(Fo^2^+2Fc^2^)/3'
_refine_ls_weighting_scheme calc
_refine_ls_wR_factor_gt 0.0510
_refine_ls_wR_factor_ref 0.0518
_reflns_Friedel_coverage 0.000
_reflns_number_gt 6511
_reflns_number_total 6948
_reflns_threshold_expression 'I > 2\s(I)'
_cod_data_source_file d2dt00811d4.cif
_cod_data_source_block 3b
_cod_database_code 7709858
_shelx_shelxl_version_number 2016/6
_shelx_space_group_comment
; 
The symmetry employed for this shelxl refinement is uniquely defined 
by the following loop, which should always be used as a source of 
symmetry information in preference to the above space-group names. 
They are only intended as comments. 
;
_shelx_estimated_absorpt_t_min 0.441
_shelx_estimated_absorpt_t_max 0.828

loop_
_space_group_symop_operation_xyz
'x, y, z'
'-x, -y, -z'

loop_
_atom_site_label
_atom_site_type_symbol
_atom_site_fract_x
_atom_site_fract_y
_atom_site_fract_z
_atom_site_U_iso_or_equiv
_atom_site_adp_type
_atom_site_occupancy
_atom_site_site_symmetry_order
_atom_site_calc_flag
_atom_site_refinement_flags_posn
_atom_site_refinement_flags_adp
_atom_site_refinement_flags_occupancy
_atom_site_disorder_assembly
_atom_site_disorder_group
Pt1 Pt 0.66898(2) 0.12217(2) 0.66993(2) 0.02302(4) Uani 1 1 d . . . . .
P1 P 0.68597(6) -0.13269(6) 0.78099(5) 0.02576(15) Uani 1 1 d . . . . .
P2 P 0.76457(7) 0.25273(6) 0.63789(5) 0.02463(15) Uani 1 1 d . . . . .
C1 C 0.7422(3) -0.0820(2) 0.87142(19) 0.0256(6) Uani 1 1 d . . . . .
C2 C 0.6912(2) 0.0385(2) 0.87735(18) 0.0239(6) Uani 1 1 d . . . . .
C3 C 0.7378(3) 0.0804(2) 0.94436(19) 0.0299(6) Uani 1 1 d . . . . .
H3 H 0.705503 0.161362 0.948237 0.036 Uiso 1 1 calc R U . . .
C4 C 0.8296(3) 0.0069(3) 1.0051(2) 0.0363(7) Uani 1 1 d . . . . .
H4 H 0.861533 0.037544 1.049236 0.044 Uiso 1 1 calc R U . . .
C5 C 0.8754(3) -0.1118(3) 1.0018(2) 0.0377(7) Uani 1 1 d . . . . .
H5 H 0.937456 -0.162183 1.044714 0.045 Uiso 1 1 calc R U . . .
C6 C 0.8319(3) -0.1582(2) 0.9367(2) 0.0329(6) Uani 1 1 d . . . . .
C7 C 0.5886(2) 0.1235(2) 0.81874(19) 0.0255(6) Uani 1 1 d . . . . .
H7 H 0.551204 0.190445 0.848977 0.031 Uiso 1 1 d R U . . .
C8 C 0.5196(2) 0.0965(2) 0.7564(2) 0.0268(6) Uani 1 1 d . . . . .
C9 C 0.5817(3) -0.0057(2) 0.7129(2) 0.0282(6) Uani 1 1 d . . . . .
H9 H 0.538429 -0.027352 0.670093 0.034 Uiso 1 1 d R U . . .
C10 C 0.3861(3) 0.1746(3) 0.7293(2) 0.0366(7) Uani 1 1 d . . . . .
C11 C 0.3663(4) 0.1953(4) 0.6243(3) 0.0742(14) Uani 1 1 d . . . . .
H11A H 0.421211 0.233678 0.592683 0.111 Uiso 1 1 calc R U . . .
H11B H 0.280369 0.245120 0.610278 0.111 Uiso 1 1 calc R U . . .
H11C H 0.384669 0.120649 0.601989 0.111 Uiso 1 1 calc R U . . .
C12 C 0.3475(3) 0.2921(3) 0.7632(4) 0.0644(12) Uani 1 1 d . . . . .
H12A H 0.403835 0.331594 0.737019 0.097 Uiso 1 1 calc R U . . .
H12B H 0.350586 0.280589 0.832041 0.097 Uiso 1 1 calc R U . . .
H12C H 0.263243 0.339827 0.742553 0.097 Uiso 1 1 calc R U . . .
C13 C 0.3027(3) 0.1122(4) 0.7792(4) 0.0733(14) Uani 1 1 d . . . . .
H13A H 0.216105 0.162088 0.768068 0.110 Uiso 1 1 calc R U . . .
H13B H 0.318852 0.095648 0.846913 0.110 Uiso 1 1 calc R U . . .
H13C H 0.319932 0.039068 0.754678 0.110 Uiso 1 1 calc R U . . .
C14 C 0.8810(4) -0.2888(3) 0.9415(3) 0.0494(9) Uani 1 1 d . . . . .
H14A H 0.942034 -0.324086 0.991795 0.074 Uiso 1 1 calc R U . . .
H14B H 0.920020 -0.309718 0.881348 0.074 Uiso 1 1 calc R U . . .
H14C H 0.812904 -0.317561 0.954553 0.074 Uiso 1 1 calc R U . . .
C15 C 0.6058(3) -0.2283(3) 0.8371(2) 0.0383(7) Uani 1 1 d . . . . .
H15 H 0.670293 -0.303654 0.863716 0.046 Uiso 1 1 calc R U . . .
C16 C 0.5263(4) -0.1772(4) 0.9191(3) 0.0681(13) Uani 1 1 d . . . . .
H16A H 0.465815 -0.100224 0.896191 0.102 Uiso 1 1 calc R U . . .
H16B H 0.578903 -0.169755 0.966128 0.102 Uiso 1 1 calc R U . . .
H16C H 0.483090 -0.228666 0.947704 0.102 Uiso 1 1 calc R U . . .
C17 C 0.5311(5) -0.2555(4) 0.7680(4) 0.0859(16) Uani 1 1 d . . . . .
H17A H 0.492008 -0.308475 0.801049 0.129 Uiso 1 1 calc R U . . .
H17B H 0.585699 -0.292486 0.718373 0.129 Uiso 1 1 calc R U . . .
H17C H 0.467280 -0.183217 0.740000 0.129 Uiso 1 1 calc R U . . .
C18 C 0.8106(3) -0.2160(3) 0.7077(2) 0.0347(7) Uani 1 1 d . . . . .
H18 H 0.842874 -0.298323 0.739990 0.042 Uiso 1 1 calc R U . . .
C19 C 0.9175(3) -0.1718(3) 0.6978(2) 0.0459(8) Uani 1 1 d . . . . .
H19A H 0.981876 -0.217752 0.657633 0.069 Uiso 1 1 calc R U . . .
H19B H 0.951438 -0.179674 0.759972 0.069 Uiso 1 1 calc R U . . .
H19C H 0.887729 -0.089781 0.669361 0.069 Uiso 1 1 calc R U . . .
C20 C 0.7635(4) -0.2168(3) 0.6111(2) 0.0521(9) Uani 1 1 d . . . . .
H20A H 0.735798 -0.137729 0.576080 0.078 Uiso 1 1 calc R U . . .
H20B H 0.694386 -0.244512 0.619351 0.078 Uiso 1 1 calc R U . . .
H20C H 0.830219 -0.268629 0.576230 0.078 Uiso 1 1 calc R U . . .
C21 C 0.7675(3) 0.2810(3) 0.5097(2) 0.0313(6) Uani 1 1 d . . . . .
C22 C 0.7374(3) 0.1992(3) 0.4706(2) 0.0327(7) Uani 1 1 d . . . . .
C23 C 0.7284(3) 0.2117(3) 0.3734(2) 0.0432(8) Uani 1 1 d . . . . .
H23 H 0.707314 0.157282 0.345857 0.052 Uiso 1 1 calc R U . . .
C24 C 0.7497(3) 0.3025(3) 0.3172(2) 0.0509(10) Uani 1 1 d . . . . .
H24 H 0.739626 0.312506 0.251079 0.061 Uiso 1 1 calc R U . . .
C25 C 0.7855(3) 0.3789(3) 0.3555(2) 0.0453(9) Uani 1 1 d . . . . .
H25 H 0.802234 0.439689 0.315209 0.054 Uiso 1 1 calc R U . . .
C26 C 0.7977(3) 0.3694(3) 0.4521(2) 0.0369(7) Uani 1 1 d . . . . .
C27 C 0.7225(3) 0.0954(3) 0.5329(2) 0.0360(7) Uani 1 1 d . . . . .
H27A H 0.801824 0.028750 0.534190 0.043 Uiso 1 1 calc R U . . .
H27B H 0.660294 0.073817 0.504619 0.043 Uiso 1 1 calc R U . . .
C28 C 0.8430(4) 0.4534(3) 0.4887(3) 0.0524(9) Uani 1 1 d . . . . .
H28A H 0.883695 0.488634 0.437741 0.079 Uiso 1 1 calc R U . . .
H28B H 0.901898 0.411528 0.539560 0.079 Uiso 1 1 calc R U . . .
H28C H 0.772909 0.514559 0.512769 0.079 Uiso 1 1 calc R U . . .
C29 C 0.6913(3) 0.3957(2) 0.6793(2) 0.0318(6) Uani 1 1 d . . . . .
H29 H 0.748409 0.439558 0.663515 0.038 Uiso 1 1 calc R U . . .
C30 C 0.5705(3) 0.4657(3) 0.6268(3) 0.0483(9) Uani 1 1 d . . . . .
H30A H 0.515732 0.421035 0.635990 0.073 Uiso 1 1 calc R U . . .
H30B H 0.588044 0.481256 0.559581 0.073 Uiso 1 1 calc R U . . .
H30C H 0.530269 0.539618 0.651208 0.073 Uiso 1 1 calc R U . . .
C31 C 0.6709(3) 0.3833(3) 0.7857(2) 0.0411(8) Uani 1 1 d . . . . .
H31A H 0.639108 0.460626 0.805300 0.062 Uiso 1 1 calc R U . . .
H31B H 0.749338 0.336602 0.817206 0.062 Uiso 1 1 calc R U . . .
H31C H 0.611179 0.344789 0.802775 0.062 Uiso 1 1 calc R U . . .
C32 C 0.9279(3) 0.1953(3) 0.6760(2) 0.0299(6) Uani 1 1 d . . . . .
H32 H 0.952854 0.263205 0.679102 0.036 Uiso 1 1 calc R U . . .
C33 C 1.0129(3) 0.1233(3) 0.6046(2) 0.0437(8) Uani 1 1 d . . . . .
H33A H 1.098064 0.092104 0.627035 0.066 Uiso 1 1 calc R U . . .
H33B H 1.007897 0.173016 0.543816 0.066 Uiso 1 1 calc R U . . .
H33C H 0.986823 0.058859 0.597275 0.066 Uiso 1 1 calc R U . . .
C34 C 0.9456(3) 0.1224(3) 0.7734(2) 0.0377(7) Uani 1 1 d . . . . .
H34A H 0.923676 0.054008 0.771798 0.057 Uiso 1 1 calc R U . . .
H34B H 0.892484 0.169245 0.818891 0.057 Uiso 1 1 calc R U . . .
H34C H 1.032032 0.096992 0.791951 0.057 Uiso 1 1 calc R U . . .
F1 F -0.0524(2) 0.4981(2) 0.18139(18) 0.0641(6) Uani 1 1 d . U . . .
F2 F -0.0019(3) 0.6590(2) 0.1690(2) 0.0809(8) Uani 1 1 d . U . . .
F3 F 0.1438(2) 0.4850(2) 0.1838(2) 0.0810(8) Uani 1 1 d . U . . .
F4 F 0.0194(3) 0.5412(3) 0.30377(18) 0.1012(10) Uani 1 1 d . U . . .
B1 B 0.0246(3) 0.5472(3) 0.2098(2) 0.0331(7) Uani 1 1 d . . . . .
Cl1 Cl 0.79921(13) 0.29165(9) 0.05427(8) 0.0727(3) Uani 1 1 d . U . . .
Cl2 Cl 0.62550(13) 0.52533(14) 0.05017(13) 0.1070(5) Uani 1 1 d . U . . .
C35 C 0.7792(4) 0.4391(3) 0.0386(3) 0.0571(10) Uani 1 1 d . . . . .
H35A H 0.828468 0.452617 0.085768 0.069 Uiso 1 1 calc R U . . .
H35B H 0.809609 0.461148 -0.024615 0.069 Uiso 1 1 calc R U . . .

loop_
_atom_site_aniso_label
_atom_site_aniso_U_11
_atom_site_aniso_U_22
_atom_site_aniso_U_33
_atom_site_aniso_U_23
_atom_site_aniso_U_13
_atom_site_aniso_U_12
Pt1 0.02257(6) 0.02527(7) 0.02217(6) -0.00385(4) -0.00186(4) -0.00932(4)
P1 0.0250(4) 0.0241(4) 0.0296(4) -0.0058(3) -0.0024(3) -0.0093(3)
P2 0.0258(4) 0.0274(4) 0.0219(3) -0.0015(3) -0.0007(3) -0.0119(3)
C1 0.0281(14) 0.0273(14) 0.0238(14) -0.0052(11) 0.0014(11) -0.0125(12)
C2 0.0241(14) 0.0261(14) 0.0227(13) -0.0033(11) 0.0031(10) -0.0112(11)
C3 0.0397(17) 0.0281(15) 0.0253(14) -0.0054(11) 0.0017(12) -0.0156(13)
C4 0.0489(19) 0.0399(17) 0.0247(15) -0.0063(13) -0.0068(13) -0.0197(15)
C5 0.0437(18) 0.0383(17) 0.0298(16) -0.0008(13) -0.0118(13) -0.0129(14)
C6 0.0361(16) 0.0281(15) 0.0320(16) -0.0026(12) -0.0039(12) -0.0090(13)
C7 0.0259(14) 0.0226(13) 0.0282(14) -0.0059(11) 0.0046(11) -0.0090(11)
C8 0.0222(14) 0.0268(14) 0.0322(15) 0.0012(11) -0.0005(11) -0.0118(12)
C9 0.0230(14) 0.0285(15) 0.0358(16) -0.0032(12) -0.0049(11) -0.0123(12)
C10 0.0249(15) 0.0323(16) 0.0509(19) -0.0014(14) -0.0053(13) -0.0096(13)
C11 0.044(2) 0.086(3) 0.067(3) -0.004(2) -0.023(2) 0.007(2)
C12 0.0305(19) 0.042(2) 0.110(4) -0.013(2) -0.010(2) 0.0017(16)
C13 0.0226(18) 0.058(2) 0.129(4) 0.012(3) 0.006(2) -0.0147(17)
C14 0.055(2) 0.0301(17) 0.056(2) -0.0058(15) -0.0224(17) -0.0042(16)
C15 0.0319(16) 0.0272(15) 0.057(2) -0.0009(14) -0.0008(14) -0.0140(13)
C16 0.060(3) 0.055(2) 0.092(3) -0.008(2) 0.032(2) -0.029(2)
C17 0.094(4) 0.091(4) 0.107(4) 0.004(3) -0.026(3) -0.077(3)
C18 0.0385(17) 0.0257(15) 0.0353(16) -0.0089(12) 0.0015(13) -0.0046(13)
C19 0.0312(17) 0.054(2) 0.046(2) -0.0126(16) 0.0061(14) -0.0074(15)
C20 0.068(3) 0.052(2) 0.0397(19) -0.0219(16) -0.0020(17) -0.0192(19)
C21 0.0276(15) 0.0350(16) 0.0262(15) -0.0003(12) 0.0011(11) -0.0074(13)
C22 0.0265(15) 0.0428(17) 0.0231(14) -0.0033(12) 0.0000(11) -0.0066(13)
C23 0.0403(18) 0.057(2) 0.0270(16) -0.0072(15) -0.0031(13) -0.0110(16)
C24 0.045(2) 0.069(2) 0.0214(16) 0.0034(16) -0.0009(14) -0.0042(18)
C25 0.0381(18) 0.047(2) 0.0329(17) 0.0104(15) 0.0030(14) -0.0020(15)
C26 0.0344(17) 0.0355(17) 0.0326(16) 0.0044(13) 0.0025(13) -0.0073(14)
C27 0.0452(18) 0.0424(18) 0.0256(15) -0.0107(13) -0.0023(13) -0.0193(15)
C28 0.067(3) 0.048(2) 0.044(2) 0.0047(16) 0.0093(18) -0.0302(19)
C29 0.0351(16) 0.0257(14) 0.0351(16) -0.0034(12) 0.0021(12) -0.0125(13)
C30 0.041(2) 0.0384(19) 0.058(2) -0.0117(16) -0.0045(16) -0.0028(15)
C31 0.051(2) 0.0368(17) 0.0421(19) -0.0146(14) 0.0075(15) -0.0219(16)
C32 0.0252(14) 0.0366(16) 0.0306(15) 0.0000(12) -0.0024(11) -0.0159(13)
C33 0.0278(16) 0.055(2) 0.0406(19) -0.0050(15) 0.0026(13) -0.0065(15)
C34 0.0332(17) 0.0488(19) 0.0318(16) 0.0016(14) -0.0065(13) -0.0177(15)
F1 0.0517(12) 0.0708(14) 0.0877(16) -0.0380(12) 0.0033(11) -0.0328(11)
F2 0.1037(19) 0.0435(12) 0.0921(18) 0.0113(12) -0.0371(15) -0.0255(12)
F3 0.0498(13) 0.0573(13) 0.145(2) -0.0316(14) 0.0158(14) -0.0254(11)
F4 0.149(2) 0.147(2) 0.0495(14) -0.0126(15) 0.0074(15) -0.104(2)
B1 0.0349(19) 0.0299(17) 0.0356(19) -0.0026(14) -0.0032(14) -0.0133(15)
Cl1 0.1162(10) 0.0589(6) 0.0609(6) -0.0224(5) 0.0119(6) -0.0493(7)
Cl2 0.0639(8) 0.0951(10) 0.1512(15) -0.0227(10) -0.0101(8) -0.0128(7)
C35 0.066(3) 0.052(2) 0.064(3) -0.0074(19) -0.004(2) -0.033(2)

loop_
_atom_type_symbol
_atom_type_description
_atom_type_scat_dispersion_real
_atom_type_scat_dispersion_imag
_atom_type_scat_source
C C 0.0033 0.0016 'International Tables Vol C Tables 4.2.6.8 and 6.1.1.4'
H H 0.0000 0.0000 'International Tables Vol C Tables 4.2.6.8 and 6.1.1.4'
B B 0.0013 0.0007 'International Tables Vol C Tables 4.2.6.8 and 6.1.1.4'
F F 0.0171 0.0103 'International Tables Vol C Tables 4.2.6.8 and 6.1.1.4'
P P 0.1023 0.0942 'International Tables Vol C Tables 4.2.6.8 and 6.1.1.4'
Cl Cl 0.1484 0.1585 'International Tables Vol C Tables 4.2.6.8 and 6.1.1.4'
Pt Pt -1.7033 8.3905 'International Tables Vol C Tables 4.2.6.8 and 6.1.1.4'

loop_
_geom_angle_atom_site_label_1
_geom_angle_atom_site_label_2
_geom_angle_atom_site_label_3
_geom_angle
_geom_angle_site_symmetry_1
_geom_angle_site_symmetry_3
_geom_angle_publ_flag
C27 Pt1 C8 131.73(12) . . ?
C27 Pt1 C9 101.85(12) . . ?
C8 Pt1 C9 38.67(11) . . ?
C27 Pt1 P2 82.21(9) . . ?
C8 Pt1 P2 139.21(8) . . ?
C9 Pt1 P2 175.23(8) . . ?
C27 Pt1 C7 167.28(11) . . ?
C8 Pt1 C7 36.58(10) . . ?
C9 Pt1 C7 65.54(10) . . ?
P2 Pt1 C7 110.46(7) . . ?
C9 P1 C1 106.09(13) . . ?
C9 P1 C18 111.20(14) . . ?
C1 P1 C18 112.30(14) . . ?
C9 P1 C15 110.94(14) . . ?
C1 P1 C15 108.26(14) . . ?
C18 P1 C15 108.04(15) . . ?
C21 P2 C29 106.90(13) . . ?
C21 P2 C32 106.35(13) . . ?
C29 P2 C32 106.42(14) . . ?
C21 P2 Pt1 103.74(10) . . ?
C29 P2 Pt1 118.42(10) . . ?
C32 P2 Pt1 114.15(9) . . ?
C6 C1 C2 120.1(3) . . ?
C6 C1 P1 122.2(2) . . ?
C2 C1 P1 117.6(2) . . ?
C3 C2 C1 118.4(2) . . ?
C3 C2 C7 117.2(2) . . ?
C1 C2 C7 124.4(2) . . ?
C4 C3 C2 121.4(3) . . ?
C4 C3 H3 119.3 . . ?
C2 C3 H3 119.3 . . ?
C3 C4 C5 119.9(3) . . ?
C3 C4 H4 120.1 . . ?
C5 C4 H4 120.1 . . ?
C4 C5 C6 121.1(3) . . ?
C4 C5 H5 119.5 . . ?
C6 C5 H5 119.5 . . ?
C5 C6 C1 118.9(3) . . ?
C5 C6 C14 117.7(3) . . ?
C1 C6 C14 123.4(3) . . ?
C8 C7 C2 125.6(2) . . ?
C8 C7 Pt1 67.01(15) . . ?
C2 C7 Pt1 103.70(17) . . ?
C8 C7 H7 119.6 . . ?
C2 C7 H7 108.9 . . ?
Pt1 C7 H7 125.8 . . ?
C7 C8 C9 116.8(2) . . ?
C7 C8 C10 122.9(3) . . ?
C9 C8 C10 120.1(3) . . ?
C7 C8 Pt1 76.41(16) . . ?
C9 C8 Pt1 71.33(15) . . ?
C10 C8 Pt1 118.75(19) . . ?
C8 C9 P1 119.2(2) . . ?
C8 C9 Pt1 70.00(15) . . ?
P1 C9 Pt1 110.34(13) . . ?
C8 C9 H9 119.7 . . ?
P1 C9 H9 110.1 . . ?
Pt1 C9 H9 122.4 . . ?
C11 C10 C12 108.4(3) . . ?
C11 C10 C13 109.8(3) . . ?
C12 C10 C13 107.3(3) . . ?
C11 C10 C8 112.2(3) . . ?
C12 C10 C8 112.3(3) . . ?
C13 C10 C8 106.8(3) . . ?
C10 C11 H11A 109.5 . . ?
C10 C11 H11B 109.5 . . ?
H11A C11 H11B 109.5 . . ?
C10 C11 H11C 109.5 . . ?
H11A C11 H11C 109.5 . . ?
H11B C11 H11C 109.5 . . ?
C10 C12 H12A 109.5 . . ?
C10 C12 H12B 109.5 . . ?
H12A C12 H12B 109.5 . . ?
C10 C12 H12C 109.5 . . ?
H12A C12 H12C 109.5 . . ?
H12B C12 H12C 109.5 . . ?
C10 C13 H13A 109.5 . . ?
C10 C13 H13B 109.5 . . ?
H13A C13 H13B 109.5 . . ?
C10 C13 H13C 109.5 . . ?
H13A C13 H13C 109.5 . . ?
H13B C13 H13C 109.5 . . ?
C6 C14 H14A 109.5 . . ?
C6 C14 H14B 109.5 . . ?
H14A C14 H14B 109.5 . . ?
C6 C14 H14C 109.5 . . ?
H14A C14 H14C 109.5 . . ?
H14B C14 H14C 109.5 . . ?
C17 C15 C16 111.6(3) . . ?
C17 C15 P1 112.7(3) . . ?
C16 C15 P1 110.5(2) . . ?
C17 C15 H15 107.3 . . ?
C16 C15 H15 107.3 . . ?
P1 C15 H15 107.3 . . ?
C15 C16 H16A 109.5 . . ?
C15 C16 H16B 109.5 . . ?
H16A C16 H16B 109.5 . . ?
C15 C16 H16C 109.5 . . ?
H16A C16 H16C 109.5 . . ?
H16B C16 H16C 109.5 . . ?
C15 C17 H17A 109.5 . . ?
C15 C17 H17B 109.5 . . ?
H17A C17 H17B 109.5 . . ?
C15 C17 H17C 109.5 . . ?
H17A C17 H17C 109.5 . . ?
H17B C17 H17C 109.5 . . ?
C19 C18 C20 111.0(3) . . ?
C19 C18 P1 111.7(2) . . ?
C20 C18 P1 111.5(2) . . ?
C19 C18 H18 107.5 . . ?
C20 C18 H18 107.5 . . ?
P1 C18 H18 107.5 . . ?
C18 C19 H19A 109.5 . . ?
C18 C19 H19B 109.5 . . ?
H19A C19 H19B 109.5 . . ?
C18 C19 H19C 109.5 . . ?
H19A C19 H19C 109.5 . . ?
H19B C19 H19C 109.5 . . ?
C18 C20 H20A 109.5 . . ?
C18 C20 H20B 109.5 . . ?
H20A C20 H20B 109.5 . . ?
C18 C20 H20C 109.5 . . ?
H20A C20 H20C 109.5 . . ?
H20B C20 H20C 109.5 . . ?
C22 C21 C26 120.9(3) . . ?
C22 C21 P2 111.3(2) . . ?
C26 C21 P2 127.8(2) . . ?
C23 C22 C21 118.9(3) . . ?
C23 C22 C27 120.8(3) . . ?
C21 C22 C27 120.2(3) . . ?
C24 C23 C22 120.3(3) . . ?
C24 C23 H23 119.9 . . ?
C22 C23 H23 119.9 . . ?
C25 C24 C23 120.6(3) . . ?
C25 C24 H24 119.7 . . ?
C23 C24 H24 119.7 . . ?
C24 C25 C26 121.5(3) . . ?
C24 C25 H25 119.3 . . ?
C26 C25 H25 119.3 . . ?
C25 C26 C21 117.6(3) . . ?
C25 C26 C28 118.4(3) . . ?
C21 C26 C28 124.0(3) . . ?
C22 C27 Pt1 114.5(2) . . ?
C22 C27 H27A 108.6 . . ?
Pt1 C27 H27A 108.6 . . ?
C22 C27 H27B 108.6 . . ?
Pt1 C27 H27B 108.6 . . ?
H27A C27 H27B 107.6 . . ?
C26 C28 H28A 109.5 . . ?
C26 C28 H28B 109.5 . . ?
H28A C28 H28B 109.5 . . ?
C26 C28 H28C 109.5 . . ?
H28A C28 H28C 109.5 . . ?
H28B C28 H28C 109.5 . . ?
C31 C29 C30 111.4(3) . . ?
C31 C29 P2 112.1(2) . . ?
C30 C29 P2 109.9(2) . . ?
C31 C29 H29 107.7 . . ?
C30 C29 H29 107.7 . . ?
P2 C29 H29 107.7 . . ?
C29 C30 H30A 109.5 . . ?
C29 C30 H30B 109.5 . . ?
H30A C30 H30B 109.5 . . ?
C29 C30 H30C 109.5 . . ?
H30A C30 H30C 109.5 . . ?
H30B C30 H30C 109.5 . . ?
C29 C31 H31A 109.5 . . ?
C29 C31 H31B 109.5 . . ?
H31A C31 H31B 109.5 . . ?
C29 C31 H31C 109.5 . . ?
H31A C31 H31C 109.5 . . ?
H31B C31 H31C 109.5 . . ?
C34 C32 C33 109.8(3) . . ?
C34 C32 P2 112.2(2) . . ?
C33 C32 P2 111.0(2) . . ?
C34 C32 H32 107.9 . . ?
C33 C32 H32 107.9 . . ?
P2 C32 H32 107.9 . . ?
C32 C33 H33A 109.5 . . ?
C32 C33 H33B 109.5 . . ?
H33A C33 H33B 109.5 . . ?
C32 C33 H33C 109.5 . . ?
H33A C33 H33C 109.5 . . ?
H33B C33 H33C 109.5 . . ?
C32 C34 H34A 109.5 . . ?
C32 C34 H34B 109.5 . . ?
H34A C34 H34B 109.5 . . ?
C32 C34 H34C 109.5 . . ?
H34A C34 H34C 109.5 . . ?
H34B C34 H34C 109.5 . . ?
F4 B1 F2 109.9(3) . . ?
F4 B1 F1 109.8(3) . . ?
F2 B1 F1 112.7(3) . . ?
F4 B1 F3 108.7(3) . . ?
F2 B1 F3 107.2(3) . . ?
F1 B1 F3 108.5(3) . . ?
Cl2 C35 Cl1 111.3(2) . . ?
Cl2 C35 H35A 109.4 . . ?
Cl1 C35 H35A 109.4 . . ?
Cl2 C35 H35B 109.4 . . ?
Cl1 C35 H35B 109.4 . . ?
H35A C35 H35B 108.0 . . ?

loop_
_geom_bond_atom_site_label_1
_geom_bond_atom_site_label_2
_geom_bond_distance
_geom_bond_site_symmetry_2
_geom_bond_publ_flag
Pt1 C27 2.074(3) . ?
Pt1 C8 2.162(3) . ?
Pt1 C9 2.180(3) . ?
Pt1 P2 2.2644(7) . ?
Pt1 C7 2.283(3) . ?
P1 C9 1.788(3) . ?
P1 C1 1.792(3) . ?
P1 C18 1.830(3) . ?
P1 C15 1.832(3) . ?
P2 C21 1.824(3) . ?
P2 C29 1.852(3) . ?
P2 C32 1.857(3) . ?
C1 C6 1.412(4) . ?
C1 C2 1.415(4) . ?
C2 C3 1.394(4) . ?
C2 C7 1.478(4) . ?
C3 C4 1.378(4) . ?
C3 H3 0.9500 . ?
C4 C5 1.387(4) . ?
C4 H4 0.9500 . ?
C5 C6 1.388(4) . ?
C5 H5 0.9500 . ?
C6 C14 1.509(4) . ?
C7 C8 1.400(4) . ?
C7 H7 0.9500 . ?
C8 C9 1.438(4) . ?
C8 C10 1.539(4) . ?
C9 H9 0.9500 . ?
C10 C11 1.512(5) . ?
C10 C12 1.520(5) . ?
C10 C13 1.532(5) . ?
C11 H11A 0.9800 . ?
C11 H11B 0.9800 . ?
C11 H11C 0.9800 . ?
C12 H12A 0.9800 . ?
C12 H12B 0.9800 . ?
C12 H12C 0.9800 . ?
C13 H13A 0.9800 . ?
C13 H13B 0.9800 . ?
C13 H13C 0.9800 . ?
C14 H14A 0.9800 . ?
C14 H14B 0.9800 . ?
C14 H14C 0.9800 . ?
C15 C17 1.519(5) . ?
C15 C16 1.525(5) . ?
C15 H15 1.0000 . ?
C16 H16A 0.9800 . ?
C16 H16B 0.9800 . ?
C16 H16C 0.9800 . ?
C17 H17A 0.9800 . ?
C17 H17B 0.9800 . ?
C17 H17C 0.9800 . ?
C18 C19 1.525(5) . ?
C18 C20 1.533(5) . ?
C18 H18 1.0000 . ?
C19 H19A 0.9800 . ?
C19 H19B 0.9800 . ?
C19 H19C 0.9800 . ?
C20 H20A 0.9800 . ?
C20 H20B 0.9800 . ?
C20 H20C 0.9800 . ?
C21 C22 1.400(4) . ?
C21 C26 1.408(4) . ?
C22 C23 1.390(4) . ?
C22 C27 1.512(4) . ?
C23 C24 1.374(5) . ?
C23 H23 0.9500 . ?
C24 C25 1.371(5) . ?
C24 H24 0.9500 . ?
C25 C26 1.390(5) . ?
C25 H25 0.9500 . ?
C26 C28 1.510(5) . ?
C27 H27A 0.9900 . ?
C27 H27B 0.9900 . ?
C28 H28A 0.9800 . ?
C28 H28B 0.9800 . ?
C28 H28C 0.9800 . ?
C29 C31 1.527(4) . ?
C29 C30 1.532(4) . ?
C29 H29 1.0000 . ?
C30 H30A 0.9800 . ?
C30 H30B 0.9800 . ?
C30 H30C 0.9800 . ?
C31 H31A 0.9800 . ?
C31 H31B 0.9800 . ?
C31 H31C 0.9800 . ?
C32 C34 1.526(4) . ?
C32 C33 1.536(4) . ?
C32 H32 1.0000 . ?
C33 H33A 0.9800 . ?
C33 H33B 0.9800 . ?
C33 H33C 0.9800 . ?
C34 H34A 0.9800 . ?
C34 H34B 0.9800 . ?
C34 H34C 0.9800 . ?
F1 B1 1.373(4) . ?
F2 B1 1.353(4) . ?
F3 B1 1.380(4) . ?
F4 B1 1.343(4) . ?
Cl1 C35 1.746(4) . ?
Cl2 C35 1.731(4) . ?
C35 H35A 0.9900 . ?
C35 H35B 0.9900 . ?

loop_
_geom_torsion_atom_site_label_1
_geom_torsion_atom_site_label_2
_geom_torsion_atom_site_label_3
_geom_torsion_atom_site_label_4
_geom_torsion
_geom_torsion_site_symmetry_1
_geom_torsion_site_symmetry_2
_geom_torsion_site_symmetry_3
_geom_torsion_site_symmetry_4
_geom_torsion_publ_flag
C9 P1 C1 C6 -176.9(2) . . . . ?
C18 P1 C1 C6 -55.2(3) . . . . ?
C15 P1 C1 C6 63.9(3) . . . . ?
C9 P1 C1 C2 4.6(2) . . . . ?
C18 P1 C1 C2 126.2(2) . . . . ?
C15 P1 C1 C2 -114.6(2) . . . . ?
C6 C1 C2 C3 4.4(4) . . . . ?
P1 C1 C2 C3 -177.0(2) . . . . ?
C6 C1 C2 C7 -173.8(3) . . . . ?
P1 C1 C2 C7 4.8(4) . . . . ?
C1 C2 C3 C4 -1.3(4) . . . . ?
C7 C2 C3 C4 177.0(3) . . . . ?
C2 C3 C4 C5 -1.6(5) . . . . ?
C3 C4 C5 C6 1.3(5) . . . . ?
C4 C5 C6 C1 1.8(5) . . . . ?
C4 C5 C6 C14 -176.4(3) . . . . ?
C2 C1 C6 C5 -4.7(4) . . . . ?
P1 C1 C6 C5 176.8(2) . . . . ?
C2 C1 C6 C14 173.4(3) . . . . ?
P1 C1 C6 C14 -5.0(4) . . . . ?
C3 C2 C7 C8 -171.5(3) . . . . ?
C1 C2 C7 C8 6.7(4) . . . . ?
C3 C2 C7 Pt1 117.1(2) . . . . ?
C1 C2 C7 Pt1 -64.7(3) . . . . ?
C2 C7 C8 C9 -30.1(4) . . . . ?
Pt1 C7 C8 C9 60.6(2) . . . . ?
C2 C7 C8 C10 153.6(3) . . . . ?
Pt1 C7 C8 C10 -115.7(3) . . . . ?
C2 C7 C8 Pt1 -90.7(3) . . . . ?
C7 C8 C9 P1 39.4(3) . . . . ?
C10 C8 C9 P1 -144.2(2) . . . . ?
Pt1 C8 C9 P1 102.74(18) . . . . ?
C7 C8 C9 Pt1 -63.3(2) . . . . ?
C10 C8 C9 Pt1 113.0(2) . . . . ?
C1 P1 C9 C8 -26.5(2) . . . . ?
C18 P1 C9 C8 -148.8(2) . . . . ?
C15 P1 C9 C8 90.9(2) . . . . ?
C1 P1 C9 Pt1 51.36(17) . . . . ?
C18 P1 C9 Pt1 -71.01(18) . . . . ?
C15 P1 C9 Pt1 168.72(14) . . . . ?
C7 C8 C10 C11 132.7(3) . . . . ?
C9 C8 C10 C11 -43.4(4) . . . . ?
Pt1 C8 C10 C11 40.6(4) . . . . ?
C7 C8 C10 C12 10.3(4) . . . . ?
C9 C8 C10 C12 -165.8(3) . . . . ?
Pt1 C8 C10 C12 -81.8(3) . . . . ?
C7 C8 C10 C13 -106.9(4) . . . . ?
C9 C8 C10 C13 76.9(4) . . . . ?
Pt1 C8 C10 C13 161.0(3) . . . . ?
C9 P1 C15 C17 51.6(3) . . . . ?
C1 P1 C15 C17 167.7(3) . . . . ?
C18 P1 C15 C17 -70.5(3) . . . . ?
C9 P1 C15 C16 -73.9(3) . . . . ?
C1 P1 C15 C16 42.1(3) . . . . ?
C18 P1 C15 C16 164.0(3) . . . . ?
C9 P1 C18 C19 86.3(2) . . . . ?
C1 P1 C18 C19 -32.4(3) . . . . ?
C15 P1 C18 C19 -151.7(2) . . . . ?
C9 P1 C18 C20 -38.5(3) . . . . ?
C1 P1 C18 C20 -157.2(2) . . . . ?
C15 P1 C18 C20 83.4(3) . . . . ?
C29 P2 C21 C22 -138.8(2) . . . . ?
C32 P2 C21 C22 107.8(2) . . . . ?
Pt1 P2 C21 C22 -12.9(2) . . . . ?
C29 P2 C21 C26 42.6(3) . . . . ?
C32 P2 C21 C26 -70.8(3) . . . . ?
Pt1 P2 C21 C26 168.5(3) . . . . ?
C26 C21 C22 C23 -5.0(4) . . . . ?
P2 C21 C22 C23 176.4(2) . . . . ?
C26 C21 C22 C27 171.5(3) . . . . ?
P2 C21 C22 C27 -7.1(4) . . . . ?
C21 C22 C23 C24 0.6(5) . . . . ?
C27 C22 C23 C24 -175.9(3) . . . . ?
C22 C23 C24 C25 2.9(5) . . . . ?
C23 C24 C25 C26 -1.9(5) . . . . ?
C24 C25 C26 C21 -2.4(5) . . . . ?
C24 C25 C26 C28 177.3(3) . . . . ?
C22 C21 C26 C25 5.8(4) . . . . ?
P2 C21 C26 C25 -175.7(2) . . . . ?
C22 C21 C26 C28 -173.8(3) . . . . ?
P2 C21 C26 C28 4.7(5) . . . . ?
C23 C22 C27 Pt1 -156.5(2) . . . . ?
C21 C22 C27 Pt1 27.1(4) . . . . ?
C21 P2 C29 C31 174.0(2) . . . . ?
C32 P2 C29 C31 -72.6(2) . . . . ?
Pt1 P2 C29 C31 57.5(2) . . . . ?
C21 P2 C29 C30 49.5(3) . . . . ?
C32 P2 C29 C30 162.8(2) . . . . ?
Pt1 P2 C29 C30 -67.0(2) . . . . ?
C21 P2 C32 C34 -156.4(2) . . . . ?
C29 P2 C32 C34 89.9(2) . . . . ?
Pt1 P2 C32 C34 -42.6(2) . . . . ?
C21 P2 C32 C33 -33.1(2) . . . . ?
C29 P2 C32 C33 -146.8(2) . . . . ?
Pt1 P2 C32 C33 80.7(2) . . . . ?
